data_2226251
loop_
_publ_author_name
'Wen, Changchun'
'Lu, Jianqi'
'Zhang, Zhong'

_publ_section_title
;
 Triaqua(1,4,7-triazacyclononane-\k^3^<i>N</i>^1^,<i>N</i>^4^,<i>N</i>^7^)nickel(II)
 bromide nitrate
;
_journal_coeditor_code PB2027
_journal_issue 6
_journal_name_full 'Acta Crystallographica Section E'
_journal_page_first m624
_journal_page_last m625
_journal_paper_doi 10.1107/S160053681001620X
_journal_volume 66
_journal_year 2010
_chemical_formula_iupac '[Ni (C6 H15 N3) (H2 O)3] Br (N O3)'
_chemical_formula_moiety 'C6 H21 N3 Ni O3, N O3, Br'
_chemical_formula_sum 'C6 H21 Br N4 Ni O6'
_chemical_formula_weight 383.89
_chemical_name_systematic
;
Triaqua(1,4,7-triazacyclononane-
\k^3^<i>N</i>^1^,<i>N</i>^4^,<i>N</i>^7^)nickel(II) bromide nitrate
;
_space_group_IT_number 198
_symmetry_cell_setting cubic
_symmetry_space_group_name_Hall 'P 2ac 2ab 3'
_symmetry_space_group_name_H-M 'P 21 3'
_atom_sites_solution_hydrogens geom
_atom_sites_solution_primary direct
_atom_sites_solution_secondary difmap
_audit_creation_method SHELXL-97
_cell_angle_alpha 90.00
_cell_angle_beta 90.00
_cell_angle_gamma 90.00
_cell_formula_units_Z 4
_cell_length_a 11.3000(10)
_cell_length_b 11.3000(10)
_cell_length_c 11.3000(10)
_cell_measurement_reflns_used 13409
_cell_measurement_temperature 298(2)
_cell_measurement_theta_max 27.39
_cell_measurement_theta_min 3.12
_cell_volume 1442.9(2)
_computing_cell_refinement '<i>SAINT</i> (Bruker, 2002)'
_computing_data_collection '<i>APEX2</i> (Bruker, 2002)'
_computing_data_reduction '<i>SAINT</i> (Bruker, 2002)'
_computing_molecular_graphics '<i>SHELXTL</i> (Sheldrick, 2008)'
_computing_publication_material '<i>SHELXTL</i> (Sheldrick, 2008)'
_computing_structure_refinement '<i>SHELXL97</i> (Sheldrick, 2008)'
_computing_structure_solution '<i>SHELXS97</i> (Sheldrick, 2008)'
_diffrn_ambient_temperature 298(2)
_diffrn_measured_fraction_theta_full 0.998
_diffrn_measured_fraction_theta_max 0.998
_diffrn_measurement_device_type 'Bruker APEXII CCD area-detector'
_diffrn_measurement_method '\f and \w scans'
_diffrn_radiation_monochromator graphite
_diffrn_radiation_source 'fine-focus sealed tube'
_diffrn_radiation_type MoK\a
_diffrn_radiation_wavelength 0.71073
_diffrn_reflns_av_R_equivalents 0.0797
_diffrn_reflns_av_sigmaI/netI 0.0346
_diffrn_reflns_limit_h_max 14
_diffrn_reflns_limit_h_min -14
_diffrn_reflns_limit_k_max 14
_diffrn_reflns_limit_k_min -14
_diffrn_reflns_limit_l_max 14
_diffrn_reflns_limit_l_min -14
_diffrn_reflns_number 15223
_diffrn_reflns_theta_full 27.39
_diffrn_reflns_theta_max 27.39
_diffrn_reflns_theta_min 3.12
_exptl_absorpt_coefficient_mu 4.138
_exptl_absorpt_correction_T_max 0.480
_exptl_absorpt_correction_T_min 0.320
_exptl_absorpt_correction_type multi-scan
_exptl_absorpt_process_details '(<i>SADABS</i>; Bruker, 1998)'
_exptl_crystal_colour green
_exptl_crystal_density_diffrn 1.767
_exptl_crystal_density_method 'not measured'
_exptl_crystal_description plate
_exptl_crystal_F_000 784
_exptl_crystal_size_max 0.29
_exptl_crystal_size_mid 0.27
_exptl_crystal_size_min 0.18
_refine_diff_density_max 0.357
_refine_diff_density_min -0.465
_refine_ls_abs_structure_details 'Flack (1983), 475 Friedel pairs'
_refine_ls_abs_structure_Flack 0.01(3)
_refine_ls_extinction_method none
_refine_ls_goodness_of_fit_ref 1.026
_refine_ls_hydrogen_treatment mixed
_refine_ls_matrix_type full
_refine_ls_number_parameters 61
_refine_ls_number_reflns 8717
_refine_ls_number_restraints 0
_refine_ls_restrained_S_all 1.026
_refine_ls_R_factor_all 0.0440
_refine_ls_R_factor_gt 0.0354
_refine_ls_shift/su_max 0.000
_refine_ls_shift/su_mean 0.000
_refine_ls_structure_factor_coef Fsqd
_refine_ls_weighting_details 'calc w=1/[\s^2^(Fo^2^)+(0.0232P)^2^+1.6516P] where P=(Fo^2^+2Fc^2^)/3'
_refine_ls_weighting_scheme calc
_refine_ls_wR_factor_gt 0.0685
_refine_ls_wR_factor_ref 0.0716
_reflns_number_gt 985
_reflns_number_total 1110
_reflns_threshold_expression I>2\s(I)
_cod_data_source_file pb2027.cif
_cod_data_source_block I
_cod_original_cell_volume 1442.9(3)
_cod_database_code 2226251
_cod_database_fobs_code 2226251

loop_
_symmetry_equiv_pos_as_xyz
'x, y, z'
'-x+1/2, -y, z+1/2'
'-x, y+1/2, -z+1/2'
'x+1/2, -y+1/2, -z'
'z, x, y'
'z+1/2, -x+1/2, -y'
'-z+1/2, -x, y+1/2'
'-z, x+1/2, -y+1/2'
'y, z, x'
'-y, z+1/2, -x+1/2'
'y+1/2, -z+1/2, -x'
'-y+1/2, -z, x+1/2'

loop_
_atom_site_type_symbol
_atom_site_label
_atom_site_fract_x
_atom_site_fract_y
_atom_site_fract_z
_atom_site_U_iso_or_equiv
_atom_site_adp_type
_atom_site_calc_flag
_atom_site_refinement_flags
_atom_site_occupancy
_atom_site_disorder_assembly
_atom_site_disorder_group
Ni Ni1 1.06169(4) 0.56169(4) 0.93831(4) 0.02729(19) Uani d S 1 . .
Br Br1 0.25347(4) 0.24653(4) 0.75347(4) 0.0437(2) Uani d S 1 . .
C C1 0.8566(4) 0.4233(4) 0.8872(4) 0.0437(11) Uani d . 1 . .
H H1A 0.8123 0.3498 0.8858 0.052 Uiso calc R 1 . .
H H1B 0.8438 0.4636 0.8125 0.052 Uiso calc R 1 . .
C C2 1.0118(4) 0.3128(4) 0.9995(4) 0.0449(11) Uani d . 1 . .
H H2A 1.0326 0.2365 0.9660 0.054 Uiso calc R 1 . .
H H2B 0.9417 0.3022 1.0478 0.054 Uiso calc R 1 . .
N N1 0.9850(3) 0.3973(3) 0.9019(3) 0.0353(8) Uani d . 1 . .
H H3 1.0226 0.3631 0.8407 0.053 Uiso d . 1 . .
N N2 0.9466(3) 0.9466(3) 0.9466(3) 0.0316(11) Uani d S 1 . .
O O1 1.0196(3) 0.6447(3) 0.7786(3) 0.0391(8) Uani d . 1 . .
O O2 0.8854(3) 1.0345(3) 0.9196(3) 0.0577(9) Uani d . 1 . .
H H4B 0.947(5) 0.659(4) 0.765(4) 0.050(14) Uiso d . 1 . .
H H4A 1.040(4) 0.598(4) 0.723(4) 0.050(14) Uiso d . 1 . .

loop_
_atom_site_aniso_label
_atom_site_aniso_U_11
_atom_site_aniso_U_22
_atom_site_aniso_U_33
_atom_site_aniso_U_12
_atom_site_aniso_U_13
_atom_site_aniso_U_23
Ni1 0.02729(19) 0.02729(19) 0.02729(19) -0.0011(2) 0.0011(2) 0.0011(2)
Br1 0.0437(2) 0.0437(2) 0.0437(2) -0.0012(2) 0.0012(2) -0.0012(2)
C1 0.041(2) 0.042(3) 0.049(3) -0.016(2) -0.009(2) 0.005(2)
C2 0.054(3) 0.027(2) 0.054(3) -0.0022(19) 0.010(2) 0.0063(19)
N1 0.0365(19) 0.0349(19) 0.0346(19) -0.0022(14) 0.0050(14) -0.0021(14)
N2 0.0316(11) 0.0316(11) 0.0316(11) 0.0002(15) 0.0002(15) 0.0002(15)
O1 0.0424(18) 0.0419(18) 0.0330(18) 0.0052(14) -0.0007(13) 0.0024(12)
O2 0.055(2) 0.054(2) 0.065(2) 0.0156(16) 0.0149(17) 0.0133(18)

loop_
_atom_type_symbol
_atom_type_description
_atom_type_scat_dispersion_real
_atom_type_scat_dispersion_imag
_atom_type_scat_source
C C 0.0033 0.0016 'International Tables Vol C Tables 4.2.6.8 and 6.1.1.4'
H H 0.0000 0.0000 'International Tables Vol C Tables 4.2.6.8 and 6.1.1.4'
N N 0.0061 0.0033 'International Tables Vol C Tables 4.2.6.8 and 6.1.1.4'
O O 0.0106 0.0060 'International Tables Vol C Tables 4.2.6.8 and 6.1.1.4'
Ni Ni 0.3393 1.1124 'International Tables Vol C Tables 4.2.6.8 and 6.1.1.4'
Br Br -0.2901 2.4595 'International Tables Vol C Tables 4.2.6.8 and 6.1.1.4'

loop_
_geom_angle_atom_site_label_1
_geom_angle_atom_site_label_2
_geom_angle_atom_site_label_3
_geom_angle_site_symmetry_1
_geom_angle_site_symmetry_3
_geom_angle
_geom_angle_publ_flag
O1 Ni1 O1 11_567 . 84.90(14) ?
O1 Ni1 O1 11_567 8_746 84.90(14) ?
O1 Ni1 O1 . 8_746 84.90(14) ?
O1 Ni1 N1 11_567 . 177.00(13) ?
O1 Ni1 N1 . . 97.72(13) ?
O1 Ni1 N1 8_746 . 93.87(12) ?
O1 Ni1 N1 11_567 8_746 93.87(12) ?
O1 Ni1 N1 . 8_746 177.00(13) ?
O1 Ni1 N1 8_746 8_746 97.72(12) ?
N1 Ni1 N1 . 8_746 83.58(14) ?
O1 Ni1 N1 11_567 11_567 97.72(12) ?
O1 Ni1 N1 . 11_567 93.87(12) ?
O1 Ni1 N1 8_746 11_567 177.00(13) ?
N1 Ni1 N1 . 11_567 83.58(14) ?
N1 Ni1 N1 8_746 11_567 83.58(14) ?
N1 C1 C2 . 11_567 110.3(4) ?
N1 C1 H1A . . 109.6 ?
C2 C1 H1A 11_567 . 109.6 ?
N1 C1 H1B . . 109.6 ?
C2 C1 H1B 11_567 . 109.6 ?
H1A C1 H1B . . 108.1 ?
N1 C2 C1 . 8_746 111.7(3) ?
N1 C2 H2A . . 109.3 ?
C1 C2 H2A 8_746 . 109.3 ?
N1 C2 H2B . . 109.3 ?
C1 C2 H2B 8_746 . 109.3 ?
H2A C2 H2B . . 108.0 ?
C1 N1 C2 . . 114.0(3) ?
C1 N1 Ni1 . . 104.5(3) ?
C2 N1 Ni1 . . 109.8(3) ?
C1 N1 H3 . . 117.3 ?
C2 N1 H3 . . 101.4 ?
Ni1 N1 H3 . . 109.7 ?
O2 N2 O2 5 9 119.999(2) ?
O2 N2 O2 5 . 120.000(3) ?
O2 N2 O2 9 . 120.000(2) ?
Ni1 O1 H4B . . 117(4) ?
Ni1 O1 H4A . . 107(4) ?
H4B O1 H4A . . 104(5) ?

loop_
_geom_bond_atom_site_label_1
_geom_bond_atom_site_label_2
_geom_bond_site_symmetry_2
_geom_bond_distance
_geom_bond_publ_flag
Ni1 O1 11_567 2.089(3) ?
Ni1 O1 . 2.089(3) ?
Ni1 O1 8_746 2.089(3) ?
Ni1 N1 . 2.091(3) ?
Ni1 N1 8_746 2.091(3) ?
Ni1 N1 11_567 2.091(3) ?
C1 N1 . 1.490(6) ?
C1 C2 11_567 1.520(6) ?
C1 H1A . 0.9700 ?
C1 H1B . 0.9700 ?
C2 N1 . 1.490(5) ?
C2 C1 8_746 1.520(6) ?
C2 H2A . 0.9700 ?
C2 H2B . 0.9700 ?
N1 H3 . 0.8987 ?
N2 O2 5 1.248(3) ?
N2 O2 9 1.248(3) ?
N2 O2 . 1.248(3) ?
O1 H4B . 0.85(5) ?
O1 H4A . 0.84(4) ?

loop_
_geom_hbond_atom_site_label_D
_geom_hbond_atom_site_label_H
_geom_hbond_atom_site_label_A
_geom_hbond_site_symmetry_A
_geom_hbond_distance_DH
_geom_hbond_distance_HA
_geom_hbond_distance_DA
_geom_hbond_angle_DHA
O1 H4A O2 3_746 0.84(4) 1.95(5) 2.776(5) 162(4)
O1 H4B Br1 3_656 0.85(5) 2.48(5) 3.312(3) 167(4)

loop_
_geom_torsion_atom_site_label_1
_geom_torsion_atom_site_label_2
_geom_torsion_atom_site_label_3
_geom_torsion_atom_site_label_4
_geom_torsion_site_symmetry_1
_geom_torsion_site_symmetry_2
_geom_torsion_site_symmetry_3
_geom_torsion_site_symmetry_4
_geom_torsion
_geom_torsion_publ_flag
C2 C1 N1 C2 11_567 . . . 72.1(5) ?
C2 C1 N1 Ni1 11_567 . . . -47.8(4) ?
C1 C2 N1 C1 8_746 . . . -133.2(4) ?
C1 C2 N1 Ni1 8_746 . . . -16.3(4) ?
O1 Ni1 N1 C1 . . . . -62.7(3) ?
O1 Ni1 N1 C1 8_746 . . . -148.0(3) ?
N1 Ni1 N1 C1 8_746 . . . 114.6(2) ?
N1 Ni1 N1 C1 11_567 . . . 30.4(3) ?
O1 Ni1 N1 C2 . . . . 174.6(3) ?
O1 Ni1 N1 C2 8_746 . . . 89.3(3) ?
N1 Ni1 N1 C2 8_746 . . . -8.1(3) ?
N1 Ni1 N1 C2 11_567 . . . -92.3(2) ?
